data_2227049
loop_
_publ_author_name
'Asiri, Abdullah M.'
'Khan, Salman A.'
'Tan, Kong Wai'
'Ng, Seik Weng'

_publ_section_title
;
 <i>N</i>-[(9-Ethyl-9<i>H</i>-carbazol-3-yl)methylidene]-3,4-dimethylisoxazol-5-amine
;
_journal_coeditor_code RK2213
_journal_issue 8
_journal_name_full 'Acta Crystallographica Section E'
_journal_page_first o2046
_journal_paper_doi 10.1107/S1600536810027686
_journal_volume 66
_journal_year 2010
_chemical_formula_iupac 'C20 H19 N3 O'
_chemical_formula_moiety 'C20 H19 N3 O'
_chemical_formula_sum 'C20 H19 N3 O'
_chemical_formula_weight 317.38
_chemical_name_systematic
;
<i>N</i>-[(9-Ethyl-9<i>H</i>-carbazol-3-yl)methylidene]-3,4-
dimethylisoxazol-5-amine
;
_space_group_IT_number 14
_symmetry_cell_setting monoclinic
_symmetry_space_group_name_Hall '-P 2ybc'
_symmetry_space_group_name_H-M 'P 1 21/c 1'
_atom_sites_solution_hydrogens geom
_atom_sites_solution_primary direct
_atom_sites_solution_secondary difmap
_audit_creation_method SHELXL97
_cell_angle_alpha 90.00
_cell_angle_beta 94.049(2)
_cell_angle_gamma 90.00
_cell_formula_units_Z 4
_cell_length_a 8.0575(9)
_cell_length_b 13.4483(15)
_cell_length_c 14.8488(16)
_cell_measurement_reflns_used 3958
_cell_measurement_temperature 100(2)
_cell_measurement_theta_max 27.4
_cell_measurement_theta_min 2.5
_cell_volume 1605.0(3)
_computing_cell_refinement '<i>SAINT</i> (Bruker, 2009)'
_computing_data_collection '<i>APEX2</i> (Bruker, 2009)'
_computing_data_reduction '<i>SAINT</i> (Bruker, 2009)'
_computing_molecular_graphics '<i>X-SEED</i> (Barbour, 2001)'
_computing_publication_material '<i>publCIF</i> (Westrip, 2010)'
_computing_structure_refinement '<i>SHELXL97</i> (Sheldrick, 2008)'
_computing_structure_solution '<i>SHELXS97</i> (Sheldrick, 2008)'
_diffrn_ambient_temperature 100(2)
_diffrn_measured_fraction_theta_full 0.995
_diffrn_measured_fraction_theta_max 0.995
_diffrn_measurement_device_type 'Bruker SMART APEX diffractometer'
_diffrn_measurement_method \w
_diffrn_radiation_monochromator graphite
_diffrn_radiation_source 'fine-focus sealed tube'
_diffrn_radiation_type MoK\a
_diffrn_radiation_wavelength 0.71073
_diffrn_reflns_av_R_equivalents 0.0567
_diffrn_reflns_av_sigmaI/netI 0.0495
_diffrn_reflns_limit_h_max 8
_diffrn_reflns_limit_h_min -9
_diffrn_reflns_limit_k_max 15
_diffrn_reflns_limit_k_min -15
_diffrn_reflns_limit_l_max 17
_diffrn_reflns_limit_l_min -17
_diffrn_reflns_number 11993
_diffrn_reflns_theta_full 25.00
_diffrn_reflns_theta_max 25.00
_diffrn_reflns_theta_min 2.05
_diffrn_standards_decay_% 0
_diffrn_standards_interval_count 0
_diffrn_standards_interval_time 0
_diffrn_standards_number 0
_exptl_absorpt_coefficient_mu 0.083
_exptl_absorpt_correction_type none
_exptl_crystal_colour Yellow
_exptl_crystal_density_diffrn 1.313
_exptl_crystal_density_method 'not measured'
_exptl_crystal_description Prism
_exptl_crystal_F_000 672
_exptl_crystal_size_max 0.20
_exptl_crystal_size_mid 0.15
_exptl_crystal_size_min 0.05
_refine_diff_density_max 0.546
_refine_diff_density_min -0.542
_refine_ls_extinction_method none
_refine_ls_goodness_of_fit_ref 1.113
_refine_ls_hydrogen_treatment constr
_refine_ls_matrix_type full
_refine_ls_number_parameters 221
_refine_ls_number_reflns 2811
_refine_ls_number_restraints 0
_refine_ls_restrained_S_all 1.113
_refine_ls_R_factor_all 0.1045
_refine_ls_R_factor_gt 0.0891
_refine_ls_shift/su_max 0.001
_refine_ls_shift/su_mean 0.001
_refine_ls_structure_factor_coef Fsqd
_refine_ls_weighting_details 'calc w=1/[\s^2^(Fo^2^)+(0.1086P)^2^+4.6936P] where P=(Fo^2^+2Fc^2^)/3'
_refine_ls_weighting_scheme calc
_refine_ls_wR_factor_gt 0.2508
_refine_ls_wR_factor_ref 0.2617
_reflns_number_gt 2286
_reflns_number_total 2811
_reflns_threshold_expression I>2\s(I)
_cod_data_source_file rk2213.cif
_cod_data_source_block I
_cod_original_sg_symbol_H-M 'P 21/c'
_cod_database_code 2227049
_cod_database_fobs_code 2227049

loop_
_symmetry_equiv_pos_as_xyz
'x, y, z'
'-x, y+1/2, -z+1/2'
'-x, -y, -z'
'x, -y-1/2, z-1/2'

loop_
_atom_site_type_symbol
_atom_site_label
_atom_site_fract_x
_atom_site_fract_y
_atom_site_fract_z
_atom_site_U_iso_or_equiv
_atom_site_adp_type
_atom_site_calc_flag
_atom_site_refinement_flags
_atom_site_occupancy
_atom_site_disorder_assembly
_atom_site_disorder_group
O O1 0.2910(4) 0.3151(2) 0.1571(2) 0.0238(8) Uani d . 1 . .
N N1 1.1980(5) 0.1389(3) 0.4076(3) 0.0219(9) Uani d . 1 . .
N N2 0.4716(5) 0.1815(3) 0.2053(3) 0.0216(9) Uani d . 1 . .
N N3 0.1279(5) 0.3252(3) 0.1158(3) 0.0253(9) Uani d . 1 . .
C C1 1.1728(6) 0.3018(3) 0.3684(3) 0.0187(10) Uani d . 1 . .
C C2 1.2291(6) 0.3999(3) 0.3616(3) 0.0215(10) Uani d . 1 . .
H H2 1.1602 0.4489 0.3320 0.026 Uiso calc R 1 . .
C C3 1.3860(6) 0.4244(3) 0.3984(3) 0.0257(11) Uani d . 1 . .
H H3 1.4247 0.4909 0.3947 0.031 Uiso calc R 1 . .
C C4 1.4879(6) 0.3522(4) 0.4411(3) 0.0257(11) Uani d . 1 . .
H H4 1.5947 0.3708 0.4667 0.031 Uiso calc R 1 . .
C C5 1.4375(6) 0.2540(4) 0.4472(3) 0.0248(11) Uani d . 1 . .
H H5 1.5084 0.2049 0.4753 0.030 Uiso calc R 1 . .
C C6 1.2794(6) 0.2302(3) 0.4105(3) 0.0185(10) Uani d . 1 . .
C C7 1.2634(6) 0.0460(3) 0.4467(3) 0.0239(11) Uani d . 1 . .
H H7A 1.1712 0.0081 0.4710 0.029 Uiso calc R 1 . .
H H7B 1.3453 0.0614 0.4976 0.029 Uiso calc R 1 . .
C C8 1.3456(7) -0.0178(4) 0.3792(4) 0.0336(13) Uani d . 1 . .
H H8A 1.3818 -0.0805 0.4078 0.050 Uiso calc R 1 . .
H H8B 1.4423 0.0174 0.3583 0.050 Uiso calc R 1 . .
H H8C 1.2662 -0.0315 0.3277 0.050 Uiso calc R 1 . .
C C9 1.0436(6) 0.1505(3) 0.3641(3) 0.0175(10) Uani d . 1 . .
C C10 1.0204(6) 0.2514(3) 0.3393(3) 0.0180(10) Uani d . 1 . .
C C11 0.8678(6) 0.2813(3) 0.2978(3) 0.0193(10) Uani d . 1 . .
H H11 0.8495 0.3491 0.2821 0.023 Uiso calc R 1 . .
C C12 0.7420(6) 0.2112(3) 0.2796(3) 0.0212(10) Uani d . 1 . .
C C13 0.7718(6) 0.1102(3) 0.3024(3) 0.0212(10) Uani d . 1 . .
H H13 0.6869 0.0627 0.2875 0.025 Uiso calc R 1 . .
C C14 0.9185(6) 0.0784(3) 0.3453(3) 0.0228(11) Uani d . 1 . .
H H14 0.9354 0.0107 0.3616 0.027 Uiso calc R 1 . .
C C15 0.5842(6) 0.2432(3) 0.2365(3) 0.0205(10) Uani d . 1 . .
H H15 0.5625 0.3124 0.2311 0.025 Uiso calc R 1 . .
C C16 0.3229(6) 0.2162(3) 0.1664(3) 0.0186(10) Uani d . 1 . .
C C17 0.1911(6) 0.1619(3) 0.1324(3) 0.0207(10) Uani d . 1 . .
C C18 0.0728(6) 0.2352(3) 0.1022(3) 0.0197(10) Uani d . 1 . .
C C19 0.1746(6) 0.0520(3) 0.1276(3) 0.0253(11) Uani d . 1 . .
H H19A 0.2802 0.0211 0.1493 0.038 Uiso calc R 1 . .
H H19B 0.1463 0.0320 0.0650 0.038 Uiso calc R 1 . .
H H19C 0.0866 0.0304 0.1655 0.038 Uiso calc R 1 . .
C C20 -0.0982(6) 0.2179(4) 0.0589(3) 0.0280(11) Uani d . 1 . .
H H20A -0.1665 0.1847 0.1020 0.042 Uiso calc R 1 . .
H H20B -0.0911 0.1758 0.0054 0.042 Uiso calc R 1 . .
H H20C -0.1488 0.2818 0.0410 0.042 Uiso calc R 1 . .

loop_
_atom_site_aniso_label
_atom_site_aniso_U_11
_atom_site_aniso_U_22
_atom_site_aniso_U_33
_atom_site_aniso_U_12
_atom_site_aniso_U_13
_atom_site_aniso_U_23
O1 0.0252(18) 0.0164(16) 0.0296(18) -0.0002(14) 0.0004(14) 0.0000(13)
N1 0.026(2) 0.0186(19) 0.021(2) 0.0010(17) 0.0022(17) 0.0028(15)
N2 0.023(2) 0.0176(19) 0.024(2) -0.0013(17) 0.0046(17) 0.0003(15)
N3 0.024(2) 0.024(2) 0.028(2) 0.0035(18) 0.0010(18) 0.0026(17)
C1 0.022(2) 0.019(2) 0.015(2) -0.0006(19) 0.0041(18) -0.0030(17)
C2 0.021(2) 0.016(2) 0.027(2) 0.0013(19) 0.002(2) -0.0006(18)
C3 0.024(3) 0.019(2) 0.034(3) -0.003(2) 0.004(2) -0.003(2)
C4 0.021(2) 0.031(3) 0.024(2) -0.001(2) 0.001(2) -0.004(2)
C5 0.029(3) 0.027(2) 0.019(2) 0.009(2) 0.001(2) 0.0007(19)
C6 0.021(2) 0.018(2) 0.017(2) 0.0017(19) 0.0020(18) -0.0010(17)
C7 0.031(3) 0.016(2) 0.025(2) 0.003(2) -0.002(2) 0.0036(18)
C8 0.037(3) 0.027(3) 0.037(3) 0.009(2) 0.000(2) 0.002(2)
C9 0.021(2) 0.016(2) 0.015(2) 0.0030(18) 0.0046(19) 0.0001(17)
C10 0.024(3) 0.014(2) 0.016(2) -0.0009(18) 0.0040(19) -0.0010(16)
C11 0.023(3) 0.017(2) 0.018(2) 0.0014(19) 0.0032(19) -0.0007(17)
C12 0.024(3) 0.021(2) 0.019(2) -0.003(2) 0.0043(19) -0.0026(18)
C13 0.025(3) 0.017(2) 0.022(2) -0.0061(19) 0.005(2) -0.0020(18)
C14 0.030(3) 0.013(2) 0.025(2) -0.001(2) 0.005(2) 0.0007(18)
C15 0.021(2) 0.017(2) 0.024(2) -0.0023(19) 0.005(2) -0.0019(18)
C16 0.023(2) 0.014(2) 0.019(2) 0.0001(18) 0.0054(19) 0.0019(17)
C17 0.021(2) 0.019(2) 0.022(2) -0.0016(19) 0.0039(19) -0.0006(18)
C18 0.021(2) 0.020(2) 0.018(2) -0.0012(19) 0.0040(19) 0.0003(18)
C19 0.024(3) 0.016(2) 0.036(3) -0.002(2) -0.003(2) 0.0011(19)
C20 0.025(3) 0.033(3) 0.026(3) 0.000(2) 0.000(2) 0.001(2)

loop_
_atom_type_symbol
_atom_type_description
_atom_type_scat_dispersion_real
_atom_type_scat_dispersion_imag
_atom_type_scat_source
C C 0.0033 0.0016 'International Tables Vol C Tables 4.2.6.8 and 6.1.1.4'
H H 0.0000 0.0000 'International Tables Vol C Tables 4.2.6.8 and 6.1.1.4'
N N 0.0061 0.0033 'International Tables Vol C Tables 4.2.6.8 and 6.1.1.4'
O O 0.0106 0.0060 'International Tables Vol C Tables 4.2.6.8 and 6.1.1.4'

loop_
_geom_angle_atom_site_label_1
_geom_angle_atom_site_label_2
_geom_angle_atom_site_label_3
_geom_angle_site_symmetry_1
_geom_angle_site_symmetry_3
_geom_angle
_geom_angle_publ_flag
C16 O1 N3 . . 107.5(3) ?
C9 N1 C6 . . 109.0(4) ?
C9 N1 C7 . . 125.1(4) ?
C6 N1 C7 . . 125.9(4) ?
C15 N2 C16 . . 120.1(4) ?
C18 N3 O1 . . 105.9(4) ?
C2 C1 C6 . . 119.1(4) ?
C2 C1 C10 . . 134.0(4) ?
C6 C1 C10 . . 107.0(4) ?
C3 C2 C1 . . 119.2(4) ?
C3 C2 H2 . . 120.4 ?
C1 C2 H2 . . 120.4 ?
C2 C3 C4 . . 120.4(4) ?
C2 C3 H3 . . 119.8 ?
C4 C3 H3 . . 119.8 ?
C5 C4 C3 . . 121.8(5) ?
C5 C4 H4 . . 119.1 ?
C3 C4 H4 . . 119.1 ?
C4 C5 C6 . . 117.3(4) ?
C4 C5 H5 . . 121.3 ?
C6 C5 H5 . . 121.3 ?
C5 C6 N1 . . 129.3(4) ?
C5 C6 C1 . . 122.1(4) ?
N1 C6 C1 . . 108.6(4) ?
N1 C7 C8 . . 112.7(4) ?
N1 C7 H7A . . 109.1 ?
C8 C7 H7A . . 109.1 ?
N1 C7 H7B . . 109.1 ?
C8 C7 H7B . . 109.1 ?
H7A C7 H7B . . 107.8 ?
C7 C8 H8A . . 109.5 ?
C7 C8 H8B . . 109.5 ?
H8A C8 H8B . . 109.5 ?
C7 C8 H8C . . 109.5 ?
H8A C8 H8C . . 109.5 ?
H8B C8 H8C . . 109.5 ?
N1 C9 C14 . . 128.9(4) ?
N1 C9 C10 . . 109.3(4) ?
C14 C9 C10 . . 121.8(4) ?
C11 C10 C9 . . 119.2(4) ?
C11 C10 C1 . . 134.6(4) ?
C9 C10 C1 . . 106.2(4) ?
C10 C11 C12 . . 119.7(4) ?
C10 C11 H11 . . 120.1 ?
C12 C11 H11 . . 120.1 ?
C11 C12 C13 . . 119.5(4) ?
C11 C12 C15 . . 119.2(4) ?
C13 C12 C15 . . 121.3(4) ?
C14 C13 C12 . . 122.4(4) ?
C14 C13 H13 . . 118.8 ?
C12 C13 H13 . . 118.8 ?
C13 C14 C9 . . 117.3(4) ?
C13 C14 H14 . . 121.4 ?
C9 C14 H14 . . 121.4 ?
N2 C15 C12 . . 122.7(4) ?
N2 C15 H15 . . 118.6 ?
C12 C15 H15 . . 118.6 ?
C17 C16 O1 . . 110.6(4) ?
C17 C16 N2 . . 127.6(4) ?
O1 C16 N2 . . 121.9(4) ?
C16 C17 C18 . . 103.5(4) ?
C16 C17 C19 . . 128.2(4) ?
C18 C17 C19 . . 128.3(4) ?
N3 C18 C17 . . 112.5(4) ?
N3 C18 C20 . . 120.4(4) ?
C17 C18 C20 . . 127.2(4) ?
C17 C19 H19A . . 109.5 ?
C17 C19 H19B . . 109.5 ?
H19A C19 H19B . . 109.5 ?
C17 C19 H19C . . 109.5 ?
H19A C19 H19C . . 109.5 ?
H19B C19 H19C . . 109.5 ?
C18 C20 H20A . . 109.5 ?
C18 C20 H20B . . 109.5 ?
H20A C20 H20B . . 109.5 ?
C18 C20 H20C . . 109.5 ?
H20A C20 H20C . . 109.5 ?
H20B C20 H20C . . 109.5 ?

loop_
_geom_bond_atom_site_label_1
_geom_bond_atom_site_label_2
_geom_bond_site_symmetry_2
_geom_bond_distance
_geom_bond_publ_flag
O1 C16 . 1.360(5) ?
O1 N3 . 1.417(5) ?
N1 C9 . 1.369(6) ?
N1 C6 . 1.391(6) ?
N1 C7 . 1.461(6) ?
N2 C15 . 1.291(6) ?
N2 C16 . 1.375(6) ?
N3 C18 . 1.300(6) ?
C1 C2 . 1.400(6) ?
C1 C6 . 1.407(6) ?
C1 C10 . 1.443(6) ?
C2 C3 . 1.381(7) ?
C2 H2 . 0.9500 ?
C3 C4 . 1.395(7) ?
C3 H3 . 0.9500 ?
C4 C5 . 1.386(7) ?
C4 H4 . 0.9500 ?
C5 C6 . 1.387(7) ?
C5 H5 . 0.9500 ?
C7 C8 . 1.507(7) ?
C7 H7A . 0.9900 ?
C7 H7B . 0.9900 ?
C8 H8A . 0.9800 ?
C8 H8B . 0.9800 ?
C8 H8C . 0.9800 ?
C9 C14 . 1.412(6) ?
C9 C10 . 1.416(6) ?
C10 C11 . 1.395(6) ?
C11 C12 . 1.397(6) ?
C11 H11 . 0.9500 ?
C12 C13 . 1.416(6) ?
C12 C15 . 1.448(7) ?
C13 C14 . 1.371(7) ?
C13 H13 . 0.9500 ?
C14 H14 . 0.9500 ?
C15 H15 . 0.9500 ?
C16 C17 . 1.357(6) ?
C17 C18 . 1.422(6) ?
C17 C19 . 1.485(6) ?
C18 C20 . 1.496(7) ?
C19 H19A . 0.9800 ?
C19 H19B . 0.9800 ?
C19 H19C . 0.9800 ?
C20 H20A . 0.9800 ?
C20 H20B . 0.9800 ?
C20 H20C . 0.9800 ?

loop_
_geom_torsion_atom_site_label_1
_geom_torsion_atom_site_label_2
_geom_torsion_atom_site_label_3
_geom_torsion_atom_site_label_4
_geom_torsion_site_symmetry_1
_geom_torsion_site_symmetry_2
_geom_torsion_site_symmetry_3
_geom_torsion_site_symmetry_4
_geom_torsion
_geom_torsion_publ_flag
C16 O1 N3 C18 . . . . -0.6(5) ?
C6 C1 C2 C3 . . . . -1.7(6) ?
C10 C1 C2 C3 . . . . 179.5(5) ?
C1 C2 C3 C4 . . . . 0.6(7) ?
C2 C3 C4 C5 . . . . 0.9(7) ?
C3 C4 C5 C6 . . . . -1.2(7) ?
C4 C5 C6 N1 . . . . -179.6(4) ?
C4 C5 C6 C1 . . . . 0.1(7) ?
C9 N1 C6 C5 . . . . -179.6(4) ?
C7 N1 C6 C5 . . . . 2.0(7) ?
C9 N1 C6 C1 . . . . 0.6(5) ?
C7 N1 C6 C1 . . . . -177.8(4) ?
C2 C1 C6 C5 . . . . 1.3(6) ?
C10 C1 C6 C5 . . . . -179.6(4) ?
C2 C1 C6 N1 . . . . -178.9(4) ?
C10 C1 C6 N1 . . . . 0.2(5) ?
C9 N1 C7 C8 . . . . 86.7(6) ?
C6 N1 C7 C8 . . . . -95.2(5) ?
C6 N1 C9 C14 . . . . 179.8(4) ?
C7 N1 C9 C14 . . . . -1.9(7) ?
C6 N1 C9 C10 . . . . -1.2(5) ?
C7 N1 C9 C10 . . . . 177.1(4) ?
N1 C9 C10 C11 . . . . -176.9(4) ?
C14 C9 C10 C11 . . . . 2.2(6) ?
N1 C9 C10 C1 . . . . 1.4(5) ?
C14 C9 C10 C1 . . . . -179.6(4) ?
C2 C1 C10 C11 . . . . -4.2(9) ?
C6 C1 C10 C11 . . . . 176.8(5) ?
C2 C1 C10 C9 . . . . 178.0(5) ?
C6 C1 C10 C9 . . . . -1.0(5) ?
C9 C10 C11 C12 . . . . -1.5(6) ?
C1 C10 C11 C12 . . . . -179.1(5) ?
C10 C11 C12 C13 . . . . -0.8(6) ?
C10 C11 C12 C15 . . . . 180.0(4) ?
C11 C12 C13 C14 . . . . 2.5(7) ?
C15 C12 C13 C14 . . . . -178.3(4) ?
C12 C13 C14 C9 . . . . -1.8(7) ?
N1 C9 C14 C13 . . . . 178.3(4) ?
C10 C9 C14 C13 . . . . -0.6(6) ?
C16 N2 C15 C12 . . . . 178.9(4) ?
C11 C12 C15 N2 . . . . 169.3(4) ?
C13 C12 C15 N2 . . . . -9.9(7) ?
N3 O1 C16 C17 . . . . 0.9(5) ?
N3 O1 C16 N2 . . . . -179.4(4) ?
C15 N2 C16 C17 . . . . -178.4(4) ?
C15 N2 C16 O1 . . . . 2.0(6) ?
O1 C16 C17 C18 . . . . -0.9(5) ?
N2 C16 C17 C18 . . . . 179.5(4) ?
O1 C16 C17 C19 . . . . 178.9(4) ?
N2 C16 C17 C19 . . . . -0.7(8) ?
O1 N3 C18 C17 . . . . 0.1(5) ?
O1 N3 C18 C20 . . . . -179.9(4) ?
C16 C17 C18 N3 . . . . 0.5(5) ?
C19 C17 C18 N3 . . . . -179.3(5) ?
C16 C17 C18 C20 . . . . -179.5(4) ?
C19 C17 C18 C20 . . . . 0.7(8) ?

loop_
_cod_related_entry_id
_cod_related_entry_database
_cod_related_entry_code
1 ChemSpider 24745552
